data_1008762
loop_
_publ_author_name
'Patrat, G.'
'de Bergevin, F.'
'Pernet, M.'
'Joubert, J. C.'

_publ_section_title 'Structure locale de \d-FeOOH'
_journal_coden_ASTM ASBSDK
_journal_issue 2
_journal_name_full
;
 Acta Crystallographica, Section B: Structural Science
;
_journal_page_first 165
_journal_page_last 170
_journal_paper_doi 10.1107/s0108768183002232
_journal_volume 39
_journal_year 1983
_chemical_compound_source 'synthetic at 313-323 K'
_chemical_formula_structural 'Fe O (O H)'
_chemical_formula_sum 'Fe H O2'
_chemical_name_mineral Feroxyhyte
_chemical_name_systematic 'Iron(III) oxide hydroxide - \d'
_space_group_IT_number 164
_symmetry_cell_setting trigonal
_symmetry_Int_Tables_number 164
_symmetry_space_group_name_Hall '-P 3 2"'
_symmetry_space_group_name_H-M 'P -3 m 1'
_cell_angle_alpha 90
_cell_angle_beta 90
_cell_angle_gamma 120
_cell_formula_units_Z 1
_cell_length_a 2.95
_cell_length_b 2.95
_cell_length_c 4.56
_cell_volume 34.4
_cod_original_formula_sum 'H Fe O2'
_cod_database_code 1008762

loop_
_symmetry_equiv_pos_as_xyz
x,y,z
-y,x-y,z
y-x,-x,z
-y,-x,z
x,x-y,z
y-x,y,z
-x,-y,-z
y,y-x,-z
x-y,x,-z
y,x,-z
-x,y-x,-z
x-y,-y,-z

loop_
_atom_site_label
_atom_site_type_symbol
_atom_site_symmetry_multiplicity
_atom_site_Wyckoff_symbol
_atom_site_fract_x
_atom_site_fract_y
_atom_site_fract_z
_atom_site_occupancy
_atom_site_attached_hydrogens
_atom_site_calc_flag
Fe1 Fe3+ 1 a 0. 0. 0. 0.5 0 d
Fe2 Fe3+ 1 b 0. 0. 0.5 0.5 0 d
O1 O2- 2 d 0.3333 0.6667 0.246(8) 1. 0 d
H1 H1+ 2 d 0.3333 0.6667 0.510(14) 0.5 0 d

loop_
_atom_type_symbol
_atom_type_oxidation_number
Fe3+ 3.000
O2- -2.000
H1+ 1.000
